data_7702183
loop_
_publ_author_name
'Cannella, Anthony F.'
'Dey, Suman Kr'
'MacMillan, Samantha N.'
'Lacy, David C.'

_publ_section_title
;
 Structural diversity in pyridine and polypyridine adducts of ring slipped
 manganocene: correlating ligand steric bulk with quantified deviation
 from ideal hapticity.
;
_journal_issue 15
_journal_name_full 'Dalton transactions (Cambridge, England : 2003)'
_journal_page_first 5171
_journal_page_last 5180
_journal_paper_doi 10.1039/C8DT00537K
_journal_volume 47
_journal_year 2018
_chemical_formula_moiety '0.75(C25 H21 Mn N3), 0.75(C4 H8 O)'
_chemical_formula_sum 'C21.75 H21.75 Mn0.75 N2.25 O0.75'
_chemical_formula_weight 367.87
_space_group_crystal_system triclinic
_space_group_IT_number 2
_space_group_name_Hall '-P 1'
_space_group_name_H-M_alt 'P -1'
_atom_sites_solution_hydrogens geom
_atom_sites_solution_primary direct
_audit_creation_date 2018-02-06
_audit_creation_method
;
Olex2 1.2
(compiled 2017.08.10 svn.r3458 for OlexSys, GUI svn.r5381)
;
_audit_update_record
;
2018-02-06 deposited with the CCDC.
2018-03-05 downloaded from the CCDC.
;
_cell_angle_alpha 94.364(4)
_cell_angle_beta 91.606(4)
_cell_angle_gamma 115.268(3)
_cell_formula_units_Z 8
_cell_length_a 14.905(2)
_cell_length_b 16.420(3)
_cell_length_c 16.608(3)
_cell_measurement_reflns_used 9946
_cell_measurement_temperature 90
_cell_measurement_theta_max 30.82
_cell_measurement_theta_min 2.45
_cell_volume 3656.8(11)
_computing_molecular_graphics 'Olex2 (Dolomanov et al., 2009)'
_computing_publication_material 'Olex2 (Dolomanov et al., 2009)'
_computing_structure_refinement 'ShelXL (Sheldrick, 2015)'
_computing_structure_solution 'ShelXS (Sheldrick, 2008)'
_diffrn_ambient_temperature 90
_diffrn_detector 'Bruker APEX2 area detector'
_diffrn_detector_area_resol_mean 7.9
_diffrn_detector_type 'CCD area detector'
_diffrn_measured_fraction_theta_full 1.000
_diffrn_measured_fraction_theta_max 0.988
_diffrn_measurement_device 'three-circle diffractometer'
_diffrn_measurement_device_type 'Bruker APEX-II CCD'
_diffrn_measurement_method '\w and \f scans'
_diffrn_radiation_monochromator 'mirror optics'
_diffrn_radiation_probe x-ray
_diffrn_radiation_type MoK\a
_diffrn_radiation_wavelength 0.71073
_diffrn_reflns_av_R_equivalents 0.0436
_diffrn_reflns_av_unetI/netI 0.0636
_diffrn_reflns_Laue_measured_fraction_full 1.000
_diffrn_reflns_Laue_measured_fraction_max 0.988
_diffrn_reflns_limit_h_max 21
_diffrn_reflns_limit_h_min -19
_diffrn_reflns_limit_k_max 23
_diffrn_reflns_limit_k_min -19
_diffrn_reflns_limit_l_max 24
_diffrn_reflns_limit_l_min -24
_diffrn_reflns_number 50450
_diffrn_reflns_point_group_measured_fraction_full 1.000
_diffrn_reflns_point_group_measured_fraction_max 0.988
_diffrn_reflns_theta_full 25.242
_diffrn_reflns_theta_max 31.140
_diffrn_reflns_theta_min 1.514
_diffrn_source 'microfocus rotating anode'
_diffrn_source_type 'Incoatec I\ms'
_diffrn_standards_number 0
_exptl_absorpt_coefficient_mu 0.568
_exptl_absorpt_correction_T_max 0.7462
_exptl_absorpt_correction_T_min 0.6143
_exptl_absorpt_correction_type multi-scan
_exptl_absorpt_process_details
'SADABS-2016/2 (Bruker,2016/2) was used for absorption correction. wR2(int) was 0.1396 before and 0.0454 after correction. The Ratio of minimum to maximum transmission is 0.8232. The \l/2 correction factor is Not present.'
_exptl_crystal_colour 'clear dark orange'
_exptl_crystal_colour_lustre clear
_exptl_crystal_colour_modifier dark
_exptl_crystal_colour_primary orange
_exptl_crystal_density_diffrn 1.336
_exptl_crystal_description block
_exptl_crystal_F_000 1542
_exptl_crystal_size_max 0.6
_exptl_crystal_size_mid 0.2
_exptl_crystal_size_min 0.1
_refine_diff_density_max 0.975
_refine_diff_density_min -0.825
_refine_diff_density_rms 0.075
_refine_ls_extinction_method none
_refine_ls_goodness_of_fit_ref 1.016
_refine_ls_hydrogen_treatment constr
_refine_ls_matrix_type full
_refine_ls_number_parameters 919
_refine_ls_number_reflns 23321
_refine_ls_number_restraints 0
_refine_ls_restrained_S_all 1.016
_refine_ls_R_factor_all 0.0822
_refine_ls_R_factor_gt 0.0499
_refine_ls_shift/su_max 0.001
_refine_ls_shift/su_mean 0.000
_refine_ls_structure_factor_coef Fsqd
_refine_ls_weighting_details 'w=1/[\s^2^(Fo^2^)+(0.0507P)^2^+2.4868P] where P=(Fo^2^+2Fc^2^)/3'
_refine_ls_weighting_scheme calc
_refine_ls_wR_factor_gt 0.1143
_refine_ls_wR_factor_ref 0.1312
_reflns_Friedel_coverage 0.000
_reflns_number_gt 16541
_reflns_number_total 23321
_reflns_threshold_expression 'I > 2\s(I)'
_cod_data_source_file c8dt00537k2.cif
_cod_data_source_block dcl-005-skd-086
_cod_original_cell_volume 3656.7(10)
_cod_database_code 7702183
_shelx_shelxl_version_number 2016/6
_shelx_space_group_comment
;
The symmetry employed for this shelxl refinement is uniquely defined
by the following loop, which should always be used as a source of
symmetry information in preference to the above space-group names.
They are only intended as comments.
;
_olex2_refinement_description
;
1. Fixed Uiso
 At 1.2 times of:
  All C(H) groups, All C(H,H) groups
2.a Secondary CH2 refined with riding coordinates:
 C85(H85A,H85B), C86(H86A,H86B), C84(H84A,H84B), C76(H76A,H76B), C77(H77A,
 H77B), C78(H78A,H78B), C79(H79A,H79B), C82(H82A,H82B), C83(H83A,H83B),
 C81(H81A,H81B), C80(H80A,H80B), C0AA(H0AA,H0AB)
2.b Aromatic/amide H refined with riding coordinates:
 C37(H37), C50(H50), C48(H48), C47(H47), C27(H27), C44(H44), C32(H32),
 C26(H26), C42(H42), C39(H39), C36(H36), C43(H43), C28(H28), C49(H49), C38(H38),
  C31(H31), C35(H35), C30(H30), C29(H29), C33(H33), C34(H34), C69(H69),
 C57(H57), C68(H68), C67(H67), C51(H51), C56(H56), C55(H55), C64(H64), C54(H54),
  C58(H58), C61(H61), C52(H52), C63(H63), C53(H53), C72(H72), C75(H75),
 C59(H59), C62(H62), C74(H74), C60(H60), C73(H73), C14(H14), C13(H13), C17(H17),
  C19(H19), C22(H22), C12(H12), C25(H25), C11(H11), C24(H24), C23(H23), C3(H3),
 C2(H2), C1(H1), C5(H5), C18(H18), C4(H4), C9(H9), C10(H10), C8(H8), C6(H6),
 C7(H7)
;
_olex2_submission_special_instructions 'No special instructions were received'

loop_
_space_group_symop_operation_xyz
'x, y, z'
'-x, -y, -z'

loop_
_atom_site_label
_atom_site_type_symbol
_atom_site_fract_x
_atom_site_fract_y
_atom_site_fract_z
_atom_site_U_iso_or_equiv
_atom_site_adp_type
_atom_site_occupancy
_atom_site_site_symmetry_order
_atom_site_calc_flag
_atom_site_refinement_flags_posn
Mn2 Mn 0.80102(2) 0.56260(2) 0.56911(2) 0.01644(6) Uani 1 1 d .
N4 N 0.72427(11) 0.60897(11) 0.66730(10) 0.0185(3) Uani 1 1 d .
N6 N 0.76490(11) 0.47645(11) 0.44134(10) 0.0183(3) Uani 1 1 d .
N5 N 0.63777(11) 0.47786(11) 0.54850(10) 0.0168(3) Uani 1 1 d .
C46 C 0.67212(13) 0.40881(12) 0.42858(11) 0.0174(3) Uani 1 1 d .
C41 C 0.57695(13) 0.48886(13) 0.60170(12) 0.0187(4) Uani 1 1 d .
C45 C 0.60010(13) 0.41300(13) 0.48607(12) 0.0184(4) Uani 1 1 d .
C37 C 0.72375(16) 0.69691(14) 0.78908(13) 0.0251(4) Uani 1 1 d .
H37 H 0.759959 0.743990 0.830419 0.030 Uiso 1 1 calc R
C50 C 0.83286(14) 0.47712(14) 0.39013(12) 0.0216(4) Uani 1 1 d .
H50 H 0.898116 0.524642 0.398667 0.026 Uiso 1 1 calc R
C40 C 0.62476(14) 0.56245(13) 0.66781(12) 0.0186(4) Uani 1 1 d .
C48 C 0.71822(16) 0.34303(14) 0.31276(12) 0.0241(4) Uani 1 1 d .
H48 H 0.702414 0.297437 0.268940 0.029 Uiso 1 1 calc R
C47 C 0.64635(15) 0.34095(13) 0.36483(12) 0.0221(4) Uani 1 1 d .
H47 H 0.580647 0.294061 0.357195 0.027 Uiso 1 1 calc R
C27 C 0.83360(15) 0.71192(14) 0.47941(13) 0.0249(4) Uani 1 1 d .
H27 H 0.794728 0.685362 0.429993 0.030 Uiso 1 1 calc R
C44 C 0.49924(14) 0.35489(14) 0.47603(13) 0.0245(4) Uani 1 1 d .
H44 H 0.474037 0.308351 0.432538 0.029 Uiso 1 1 calc R
C32 C 0.93051(16) 0.51327(16) 0.60135(14) 0.0298(5) Uani 1 1 d .
H32 H 0.983230 0.542496 0.567754 0.036 Uiso 1 1 calc R
C26 C 0.90961(15) 0.69171(14) 0.51148(13) 0.0234(4) Uani 1 1 d .
H26 H 0.931194 0.649270 0.487646 0.028 Uiso 1 1 calc R
C42 C 0.47463(14) 0.43355(14) 0.59428(14) 0.0253(4) Uani 1 1 d .
H42 H 0.432128 0.442015 0.632248 0.030 Uiso 1 1 calc R
C39 C 0.57123(15) 0.58171(14) 0.72758(13) 0.0238(4) Uani 1 1 d .
H39 H 0.501022 0.548610 0.726445 0.029 Uiso 1 1 calc R
C36 C 0.77168(15) 0.67376(14) 0.72778(12) 0.0221(4) Uani 1 1 d .
H36 H 0.842009 0.705433 0.728495 0.026 Uiso 1 1 calc R
C43 C 0.43659(15) 0.36649(15) 0.53080(15) 0.0300(5) Uani 1 1 d .
H43 H 0.367275 0.328249 0.524746 0.036 Uiso 1 1 calc R
C28 C 0.82558(17) 0.77769(15) 0.53298(15) 0.0303(5) Uani 1 1 d .
H28 H 0.780064 0.803594 0.526378 0.036 Uiso 1 1 calc R
C49 C 0.81325(15) 0.41229(14) 0.32533(13) 0.0243(4) Uani 1 1 d .
H49 H 0.863757 0.415295 0.290414 0.029 Uiso 1 1 calc R
C38 C 0.62168(16) 0.64971(15) 0.78862(13) 0.0263(4) Uani 1 1 d .
H38 H 0.586429 0.663899 0.829977 0.032 Uiso 1 1 calc R
C31 C 0.91317(15) 0.55143(15) 0.67540(14) 0.0277(4) Uani 1 1 d .
H31 H 0.952308 0.610754 0.700505 0.033 Uiso 1 1 calc R
C35 C 0.82745(16) 0.48547(17) 0.70495(16) 0.0322(5) Uani 1 1 d .
H35 H 0.798414 0.492480 0.753643 0.039 Uiso 1 1 calc R
C30 C 0.94788(16) 0.74647(14) 0.58590(13) 0.0283(5) Uani 1 1 d .
H30 H 0.999614 0.747111 0.621064 0.034 Uiso 1 1 calc R
C29 C 0.89590(18) 0.79911(14) 0.59810(14) 0.0324(5) Uani 1 1 d .
H29 H 0.906454 0.842271 0.643071 0.039 Uiso 1 1 calc R
C33 C 0.85556(19) 0.42433(17) 0.58662(15) 0.0356(5) Uani 1 1 d .
H33 H 0.848964 0.382697 0.541343 0.043 Uiso 1 1 calc R
C34 C 0.79250(17) 0.40786(17) 0.65016(16) 0.0367(6) Uani 1 1 d .
H34 H 0.735425 0.353076 0.655273 0.044 Uiso 1 1 calc R
Mn3 Mn 0.69613(2) 0.02786(2) 0.71561(2) 0.01985(7) Uani 1 1 d .
N8 N 0.83774(11) 0.04473(10) 0.66010(10) 0.0175(3) Uani 1 1 d .
C70 C 0.86107(13) 0.07944(12) 0.58873(11) 0.0172(3) Uani 1 1 d .
C66 C 0.89931(14) 0.01806(12) 0.69911(11) 0.0179(3) Uani 1 1 d .
N7 N 0.78076(12) -0.01757(11) 0.80081(10) 0.0208(3) Uani 1 1 d .
C65 C 0.86620(14) -0.01831(12) 0.77782(12) 0.0198(4) Uani 1 1 d .
N9 N 0.70970(12) 0.09752(11) 0.59470(10) 0.0209(3) Uani 1 1 d .
C69 C 0.94717(14) 0.08734(13) 0.55270(12) 0.0191(4) Uani 1 1 d .
H69 H 0.962128 0.111001 0.501779 0.023 Uiso 1 1 calc R
C57 C 0.60105(16) -0.11812(14) 0.62257(14) 0.0285(5) Uani 1 1 d .
H57 H 0.629550 -0.108156 0.571705 0.034 Uiso 1 1 calc R
C68 C 1.01055(14) 0.05982(13) 0.59298(12) 0.0207(4) Uani 1 1 d .
H68 H 1.069707 0.064247 0.569587 0.025 Uiso 1 1 calc R
C71 C 0.79021(14) 0.11139(13) 0.55357(12) 0.0194(4) Uani 1 1 d .
C67 C 0.98774(14) 0.02590(13) 0.66723(12) 0.0208(4) Uani 1 1 d .
H67 H 1.031567 0.008277 0.695935 0.025 Uiso 1 1 calc R
C51 C 0.65739(16) 0.13964(14) 0.78276(14) 0.0273(4) Uani 1 1 d .
H51 H 0.603383 0.126283 0.744341 0.033 Uiso 1 1 calc R
C56 C 0.53748(16) -0.08121(15) 0.65493(15) 0.0307(5) Uani 1 1 d .
H56 H 0.516295 -0.041792 0.629702 0.037 Uiso 1 1 calc R
C55 C 0.76061(15) 0.19119(14) 0.77169(13) 0.0238(4) Uani 1 1 d .
H55 H 0.787393 0.219371 0.724510 0.029 Uiso 1 1 calc R
C64 C 0.92001(16) -0.05072(14) 0.82463(13) 0.0260(4) Uani 1 1 d .
H64 H 0.979450 -0.051750 0.806533 0.031 Uiso 1 1 calc R
C54 C 0.81527(16) 0.19306(14) 0.84192(13) 0.0253(4) Uani 1 1 d .
H54 H 0.885670 0.221517 0.850435 0.030 Uiso 1 1 calc R
C58 C 0.61406(16) -0.17189(14) 0.67930(14) 0.0276(4) Uani 1 1 d .
H58 H 0.653706 -0.204220 0.673913 0.033 Uiso 1 1 calc R
C61 C 0.74783(17) -0.04798(13) 0.87203(13) 0.0256(4) Uani 1 1 d .
H61 H 0.687430 -0.047654 0.888440 0.031 Uiso 1 1 calc R
C52 C 0.65126(17) 0.11248(14) 0.86173(14) 0.0316(5) Uani 1 1 d .
H52 H 0.591768 0.077723 0.886316 0.038 Uiso 1 1 calc R
C63 C 0.88550(18) -0.08173(14) 0.89862(14) 0.0301(5) Uani 1 1 d .
H63 H 0.921215 -0.103834 0.932063 0.036 Uiso 1 1 calc R
C53 C 0.74807(18) 0.14555(14) 0.89778(13) 0.0298(5) Uani 1 1 d .
H53 H 0.765216 0.137181 0.951043 0.036 Uiso 1 1 calc R
C72 C 0.80775(16) 0.15601(15) 0.48336(14) 0.0280(4) Uani 1 1 d .
H72 H 0.865115 0.165016 0.454847 0.034 Uiso 1 1 calc R
C75 C 0.64554(15) 0.12844(15) 0.56719(14) 0.0263(4) Uani 1 1 d .
H75 H 0.588577 0.118724 0.596487 0.032 Uiso 1 1 calc R
C59 C 0.55826(17) -0.16959(16) 0.74548(14) 0.0314(5) Uani 1 1 d .
H59 H 0.552974 -0.200788 0.792287 0.038 Uiso 1 1 calc R
C62 C 0.79860(18) -0.07973(14) 0.92233(13) 0.0290(5) Uani 1 1 d .
H62 H 0.773813 -0.099955 0.972740 0.035 Uiso 1 1 calc R
C74 C 0.65812(17) 0.17355(15) 0.49858(15) 0.0307(5) Uani 1 1 d .
H74 H 0.611303 0.194781 0.481295 0.037 Uiso 1 1 calc R
C60 C 0.51167(16) -0.11337(15) 0.73064(15) 0.0311(5) Uani 1 1 d .
H60 H 0.469875 -0.099506 0.765817 0.037 Uiso 1 1 calc R
C73 C 0.74050(18) 0.18702(17) 0.45576(15) 0.0336(5) Uani 1 1 d .
H73 H 0.750994 0.217198 0.407901 0.040 Uiso 1 1 calc R
Mn1 Mn 0.77078(2) 0.58819(2) 0.07028(2) 0.01901(7) Uani 1 1 d .
N3 N 0.71597(11) 0.48578(11) -0.04727(10) 0.0191(3) Uani 1 1 d .
N1 N 0.88831(11) 0.64024(10) 0.17238(9) 0.0168(3) Uani 1 1 d .
C15 C 0.94135(12) 0.59284(12) 0.18554(11) 0.0154(3) Uani 1 1 d .
N2 N 0.85209(11) 0.50091(10) 0.06511(9) 0.0155(3) Uani 1 1 d .
C16 C 0.92358(13) 0.51671(12) 0.12347(11) 0.0159(3) Uani 1 1 d .
C14 C 1.00654(13) 0.61283(13) 0.25342(11) 0.0184(4) Uani 1 1 d .
H14 H 1.044281 0.579377 0.260647 0.022 Uiso 1 1 calc R
C13 C 1.01536(14) 0.68255(13) 0.31034(12) 0.0207(4) Uani 1 1 d .
H13 H 1.058642 0.697038 0.357659 0.025 Uiso 1 1 calc R
C17 C 0.97650(14) 0.46442(14) 0.12461(12) 0.0215(4) Uani 1 1 d .
H17 H 1.027152 0.476560 0.165941 0.026 Uiso 1 1 calc R
C19 C 0.87936(15) 0.37736(13) 0.00422(12) 0.0220(4) Uani 1 1 d .
H19 H 0.862698 0.329189 -0.037301 0.026 Uiso 1 1 calc R
C22 C 0.71618(14) 0.35229(13) -0.11765(12) 0.0207(4) Uani 1 1 d .
H22 H 0.741668 0.308170 -0.121543 0.025 Uiso 1 1 calc R
C21 C 0.75121(13) 0.42244(12) -0.05555(11) 0.0171(3) Uani 1 1 d .
C20 C 0.82990(13) 0.43274(12) 0.00649(11) 0.0164(3) Uani 1 1 d .
C12 C 0.96052(14) 0.73072(13) 0.29748(12) 0.0207(4) Uani 1 1 d .
H12 H 0.965078 0.778431 0.335948 0.025 Uiso 1 1 calc R
C25 C 0.64552(14) 0.48019(14) -0.10229(12) 0.0219(4) Uani 1 1 d .
H25 H 0.620453 0.524563 -0.097052 0.026 Uiso 1 1 calc R
C11 C 0.89901(14) 0.70836(13) 0.22780(12) 0.0198(4) Uani 1 1 d .
H11 H 0.862631 0.742612 0.218575 0.024 Uiso 1 1 calc R
C24 C 0.60720(14) 0.41309(14) -0.16650(12) 0.0227(4) Uani 1 1 d .
H24 H 0.557580 0.411845 -0.204400 0.027 Uiso 1 1 calc R
C23 C 0.64310(15) 0.34822(14) -0.17383(12) 0.0235(4) Uani 1 1 d .
H23 H 0.618071 0.301188 -0.216907 0.028 Uiso 1 1 calc R
C3 C 0.95259(16) 0.76848(14) 0.01017(14) 0.0270(4) Uani 1 1 d .
H3 H 1.019052 0.778634 0.001186 0.032 Uiso 1 1 calc R
C2 C 0.86695(15) 0.70396(14) -0.03394(13) 0.0240(4) Uani 1 1 d .
H2 H 0.865288 0.663334 -0.078479 0.029 Uiso 1 1 calc R
C1 C 0.78314(16) 0.70989(14) -0.00046(13) 0.0246(4) Uani 1 1 d .
H1 H 0.715391 0.673771 -0.018051 0.029 Uiso 1 1 calc R
C5 C 0.81936(18) 0.77981(15) 0.06415(13) 0.0285(5) Uani 1 1 d .
H5 H 0.780166 0.799137 0.097724 0.034 Uiso 1 1 calc R
C18 C 0.95372(16) 0.39440(14) 0.06424(13) 0.0255(4) Uani 1 1 d .
H18 H 0.988955 0.357929 0.063825 0.031 Uiso 1 1 calc R
C4 C 0.92335(18) 0.81524(14) 0.06957(14) 0.0298(5) Uani 1 1 d .
H4 H 0.966814 0.863219 0.107473 0.036 Uiso 1 1 calc R
C9 C 0.67766(16) 0.53098(16) 0.23220(15) 0.0313(5) Uani 1 1 d .
H9 H 0.707343 0.522428 0.280252 0.038 Uiso 1 1 calc R
C10 C 0.64323(18) 0.4704(2) 0.16468(18) 0.0420(6) Uani 1 1 d .
H10 H 0.644833 0.413112 0.157237 0.050 Uiso 1 1 calc R
C8 C 0.66230(19) 0.60766(19) 0.2194(2) 0.0460(7) Uani 1 1 d .
H8 H 0.679370 0.659611 0.256743 0.055 Uiso 1 1 calc R
C6 C 0.6046(2) 0.5097(3) 0.10784(18) 0.0650(11) Uani 1 1 d .
H6 H 0.574940 0.483193 0.055306 0.078 Uiso 1 1 calc R
C7 C 0.6180(2) 0.5937(3) 0.1428(3) 0.0689(12) Uani 1 1 d .
H7 H 0.599539 0.634970 0.117927 0.083 Uiso 1 1 calc R
O3 O 0.44283(15) 0.14720(16) 0.63932(16) 0.0649(7) Uani 1 1 d .
C85 C 0.27021(18) 0.06766(18) 0.61507(17) 0.0379(6) Uani 1 1 d .
H85A H 0.215149 0.016612 0.636691 0.046 Uiso 1 1 calc R
H85B H 0.252060 0.070374 0.557866 0.046 Uiso 1 1 calc R
C86 C 0.29296(19) 0.15699(18) 0.66559(17) 0.0389(6) Uani 1 1 d .
H86A H 0.278704 0.198783 0.633180 0.047 Uiso 1 1 calc R
H86B H 0.253383 0.146568 0.713825 0.047 Uiso 1 1 calc R
C84 C 0.3664(2) 0.0576(2) 0.6228(2) 0.0468(7) Uani 1 1 d .
H84A H 0.365325 0.020621 0.667417 0.056 Uiso 1 1 calc R
H84B H 0.376866 0.028295 0.571877 0.056 Uiso 1 1 calc R
O1 O 0.44145(15) 0.09352(13) -0.01736(13) 0.0487(5) Uani 1 1 d .
O2 O 0.86542(16) 0.06409(16) 0.22746(13) 0.0555(5) Uani 1 1 d .
C76 C 0.52020(19) 0.11646(17) 0.04403(16) 0.0380(6) Uani 1 1 d .
H76A H 0.563513 0.086688 0.028692 0.046 Uiso 1 1 calc R
H76B H 0.492438 0.096042 0.096197 0.046 Uiso 1 1 calc R
C77 C 0.5793(2) 0.21821(18) 0.05186(17) 0.0434(6) Uani 1 1 d .
H77A H 0.639736 0.236420 0.021202 0.052 Uiso 1 1 calc R
H77B H 0.598683 0.242662 0.109237 0.052 Uiso 1 1 calc R
C78 C 0.5063(2) 0.24981(19) 0.01549(18) 0.0473(7) Uani 1 1 d .
H78A H 0.460826 0.254949 0.055823 0.057 Uiso 1 1 calc R
H78B H 0.541139 0.308629 -0.007034 0.057 Uiso 1 1 calc R
C79 C 0.4517(2) 0.17478(19) -0.05002(18) 0.0447(6) Uani 1 1 d .
H79A H 0.385649 0.172201 -0.064641 0.054 Uiso 1 1 calc R
H79B H 0.489959 0.183998 -0.098992 0.054 Uiso 1 1 calc R
C82 C 0.7895(3) 0.0633(2) 0.1041(2) 0.0597(9) Uani 1 1 d .
H82A H 0.724751 0.032215 0.072319 0.072 Uiso 1 1 calc R
H82B H 0.843600 0.081128 0.066471 0.072 Uiso 1 1 calc R
C83 C 0.8013(3) 0.0054(2) 0.1623(2) 0.0589(8) Uani 1 1 d .
H83A H 0.736121 -0.034033 0.181634 0.071 Uiso 1 1 calc R
H83B H 0.830741 -0.033250 0.136884 0.071 Uiso 1 1 calc R
C81 C 0.7946(3) 0.1444(3) 0.1567(2) 0.0694(10) Uani 1 1 d .
H81A H 0.730353 0.132417 0.180183 0.083 Uiso 1 1 calc R
H81B H 0.815429 0.198651 0.126656 0.083 Uiso 1 1 calc R
C80 C 0.8744(3) 0.1540(3) 0.2214(3) 0.0798(13) Uani 1 1 d .
H80A H 0.941342 0.193923 0.205345 0.096 Uiso 1 1 calc R
H80B H 0.863221 0.179898 0.273885 0.096 Uiso 1 1 calc R
C0AA C 0.4036(2) 0.1946(2) 0.6900(2) 0.0519(8) Uani 1 1 d .
H0AA H 0.436958 0.260116 0.683429 0.062 Uiso 1 1 calc R
H0AB H 0.413824 0.186054 0.747347 0.062 Uiso 1 1 calc R

loop_
_atom_site_aniso_label
_atom_site_aniso_U_11
_atom_site_aniso_U_22
_atom_site_aniso_U_33
_atom_site_aniso_U_23
_atom_site_aniso_U_13
_atom_site_aniso_U_12
Mn2 0.01082(11) 0.01744(13) 0.01865(13) 0.00105(10) -0.00103(10) 0.00403(10)
N4 0.0172(7) 0.0173(7) 0.0204(8) 0.0040(6) 0.0009(6) 0.0064(6)
N6 0.0154(7) 0.0173(7) 0.0215(8) 0.0024(6) -0.0016(6) 0.0064(6)
N5 0.0132(6) 0.0170(7) 0.0203(7) 0.0033(6) -0.0006(6) 0.0063(6)
C46 0.0154(8) 0.0157(8) 0.0208(9) 0.0024(7) -0.0035(6) 0.0065(7)
C41 0.0146(8) 0.0185(9) 0.0235(9) 0.0057(7) 0.0010(7) 0.0070(7)
C45 0.0147(8) 0.0163(8) 0.0231(9) 0.0025(7) -0.0031(7) 0.0058(7)
C37 0.0311(10) 0.0212(10) 0.0231(10) 0.0015(8) 0.0018(8) 0.0114(8)
C50 0.0165(8) 0.0235(9) 0.0238(9) 0.0037(7) 0.0019(7) 0.0074(7)
C40 0.0187(8) 0.0171(8) 0.0218(9) 0.0049(7) 0.0016(7) 0.0087(7)
C48 0.0289(10) 0.0219(9) 0.0213(9) -0.0014(7) -0.0032(8) 0.0116(8)
C47 0.0206(9) 0.0178(9) 0.0265(10) 0.0009(7) -0.0040(7) 0.0073(7)
C27 0.0206(9) 0.0211(9) 0.0267(10) 0.0034(8) 0.0018(8) 0.0027(7)
C44 0.0159(8) 0.0208(9) 0.0305(11) -0.0016(8) -0.0026(7) 0.0029(7)
C32 0.0261(10) 0.0375(12) 0.0309(11) 0.0137(9) 0.0003(8) 0.0170(9)
C26 0.0212(9) 0.0184(9) 0.0264(10) 0.0032(8) 0.0036(8) 0.0042(7)
C42 0.0135(8) 0.0253(10) 0.0349(11) 0.0039(8) 0.0050(8) 0.0058(7)
C39 0.0218(9) 0.0246(10) 0.0276(10) 0.0061(8) 0.0072(8) 0.0118(8)
C36 0.0203(9) 0.0221(9) 0.0221(9) 0.0026(7) 0.0006(7) 0.0075(7)
C43 0.0134(8) 0.0270(11) 0.0419(13) -0.0005(9) 0.0003(8) 0.0021(8)
C28 0.0295(11) 0.0231(10) 0.0400(13) 0.0084(9) 0.0106(9) 0.0116(9)
C49 0.0249(9) 0.0272(10) 0.0226(9) 0.0032(8) 0.0025(8) 0.0128(8)
C38 0.0321(11) 0.0253(10) 0.0270(10) 0.0056(8) 0.0078(8) 0.0167(9)
C31 0.0219(9) 0.0272(11) 0.0367(12) 0.0095(9) -0.0001(8) 0.0124(8)
C35 0.0243(10) 0.0382(13) 0.0422(13) 0.0194(11) 0.0065(9) 0.0182(9)
C30 0.0239(10) 0.0231(10) 0.0271(10) 0.0083(8) -0.0029(8) -0.0008(8)
C29 0.0432(13) 0.0150(9) 0.0273(11) -0.0008(8) 0.0078(9) 0.0015(9)
C33 0.0408(13) 0.0340(12) 0.0325(12) 0.0038(10) -0.0140(10) 0.0173(11)
C34 0.0219(10) 0.0343(12) 0.0508(15) 0.0185(11) -0.0087(10) 0.0073(9)
Mn3 0.01589(13) 0.02086(15) 0.01955(14) -0.00089(11) -0.00106(10) 0.00541(11)
N8 0.0167(7) 0.0142(7) 0.0188(7) -0.0015(6) -0.0026(6) 0.0048(6)
C70 0.0173(8) 0.0125(8) 0.0180(8) -0.0014(6) -0.0027(6) 0.0037(6)
C66 0.0193(8) 0.0115(8) 0.0200(9) -0.0013(6) -0.0035(7) 0.0047(7)
N7 0.0243(8) 0.0140(7) 0.0197(8) -0.0009(6) -0.0002(6) 0.0046(6)
C65 0.0226(9) 0.0119(8) 0.0215(9) -0.0011(7) -0.0035(7) 0.0051(7)
N9 0.0179(7) 0.0190(8) 0.0234(8) -0.0022(6) -0.0039(6) 0.0067(6)
C69 0.0197(8) 0.0159(8) 0.0190(8) -0.0004(7) 0.0000(7) 0.0055(7)
C57 0.0235(10) 0.0222(10) 0.0308(11) -0.0003(8) -0.0019(8) 0.0021(8)
C68 0.0182(8) 0.0164(9) 0.0260(10) -0.0020(7) 0.0014(7) 0.0067(7)
C71 0.0184(8) 0.0147(8) 0.0207(9) -0.0007(7) -0.0042(7) 0.0037(7)
C67 0.0202(8) 0.0158(8) 0.0269(10) 0.0001(7) -0.0030(7) 0.0088(7)
C51 0.0230(9) 0.0224(10) 0.0308(11) -0.0051(8) 0.0020(8) 0.0057(8)
C56 0.0265(10) 0.0196(10) 0.0408(13) 0.0005(9) -0.0077(9) 0.0061(8)
C55 0.0230(9) 0.0190(9) 0.0251(10) -0.0025(7) 0.0038(8) 0.0054(7)
C64 0.0284(10) 0.0202(9) 0.0287(10) 0.0032(8) -0.0036(8) 0.0100(8)
C54 0.0254(10) 0.0192(9) 0.0278(10) -0.0048(8) 0.0000(8) 0.0075(8)
C58 0.0232(9) 0.0209(10) 0.0326(11) -0.0041(8) -0.0079(8) 0.0053(8)
C61 0.0321(11) 0.0174(9) 0.0229(10) 0.0008(7) 0.0028(8) 0.0064(8)
C52 0.0335(11) 0.0186(10) 0.0358(12) -0.0018(9) 0.0134(10) 0.0048(9)
C63 0.0411(12) 0.0193(10) 0.0285(11) 0.0036(8) -0.0075(9) 0.0120(9)
C53 0.0441(13) 0.0190(10) 0.0234(10) -0.0017(8) 0.0022(9) 0.0115(9)
C72 0.0262(10) 0.0306(11) 0.0282(11) 0.0084(9) -0.0001(8) 0.0123(9)
C75 0.0219(9) 0.0261(10) 0.0313(11) 0.0006(8) -0.0039(8) 0.0114(8)
C59 0.0324(11) 0.0294(11) 0.0272(11) 0.0003(9) -0.0046(9) 0.0093(9)
C62 0.0416(12) 0.0192(10) 0.0220(10) 0.0015(8) 0.0002(9) 0.0092(9)
C74 0.0289(11) 0.0266(11) 0.0379(12) 0.0028(9) -0.0094(9) 0.0139(9)
C60 0.0241(10) 0.0253(11) 0.0354(12) -0.0065(9) -0.0023(9) 0.0045(8)
C73 0.0334(11) 0.0352(12) 0.0336(12) 0.0129(10) -0.0023(9) 0.0146(10)
Mn1 0.01868(13) 0.02010(14) 0.02049(14) -0.00307(11) -0.00482(11) 0.01165(11)
N3 0.0165(7) 0.0192(8) 0.0203(8) -0.0001(6) -0.0021(6) 0.0068(6)
N1 0.0164(7) 0.0166(7) 0.0173(7) -0.0003(6) -0.0010(6) 0.0074(6)
C15 0.0127(7) 0.0144(8) 0.0178(8) 0.0025(6) 0.0013(6) 0.0044(6)
N2 0.0135(6) 0.0152(7) 0.0166(7) 0.0009(6) 0.0001(5) 0.0052(6)
C16 0.0135(7) 0.0156(8) 0.0167(8) 0.0023(6) 0.0008(6) 0.0044(6)
C14 0.0158(8) 0.0171(8) 0.0206(9) 0.0017(7) -0.0018(7) 0.0056(7)
C13 0.0181(8) 0.0192(9) 0.0196(9) 0.0004(7) -0.0024(7) 0.0036(7)
C17 0.0200(8) 0.0228(9) 0.0232(9) 0.0004(7) -0.0032(7) 0.0111(7)
C19 0.0241(9) 0.0181(9) 0.0247(9) -0.0036(7) -0.0028(7) 0.0110(8)
C22 0.0215(9) 0.0188(9) 0.0209(9) -0.0012(7) -0.0006(7) 0.0084(7)
C21 0.0157(8) 0.0163(8) 0.0178(8) 0.0019(7) 0.0009(6) 0.0055(7)
C20 0.0153(7) 0.0146(8) 0.0177(8) 0.0007(6) 0.0002(6) 0.0051(6)
C12 0.0215(9) 0.0170(9) 0.0197(9) -0.0014(7) -0.0006(7) 0.0053(7)
C25 0.0188(8) 0.0222(9) 0.0235(9) 0.0019(7) -0.0025(7) 0.0082(7)
C11 0.0199(8) 0.0179(9) 0.0216(9) -0.0011(7) -0.0007(7) 0.0086(7)
C24 0.0178(8) 0.0257(10) 0.0205(9) 0.0011(7) -0.0035(7) 0.0061(7)
C23 0.0216(9) 0.0231(10) 0.0199(9) -0.0021(7) -0.0019(7) 0.0047(8)
C3 0.0267(10) 0.0183(9) 0.0336(11) 0.0036(8) -0.0059(8) 0.0076(8)
C2 0.0269(10) 0.0186(9) 0.0263(10) -0.0006(8) -0.0043(8) 0.0104(8)
C1 0.0254(9) 0.0225(10) 0.0257(10) 0.0015(8) -0.0047(8) 0.0107(8)
C5 0.0422(12) 0.0253(11) 0.0247(10) 0.0023(8) -0.0013(9) 0.0211(10)
C18 0.0260(10) 0.0234(10) 0.0322(11) -0.0019(8) -0.0027(8) 0.0165(8)
C4 0.0404(12) 0.0148(9) 0.0296(11) -0.0002(8) -0.0093(9) 0.0085(9)
C9 0.0210(9) 0.0363(12) 0.0390(13) 0.0126(10) 0.0089(9) 0.0128(9)
C10 0.0260(11) 0.0488(16) 0.0525(16) 0.0006(13) 0.0135(11) 0.0176(11)
C8 0.0307(12) 0.0337(13) 0.078(2) 0.0173(14) 0.0245(13) 0.0150(11)
C6 0.0322(14) 0.133(4) 0.0290(14) 0.0101(17) 0.0124(11) 0.0338(18)
C7 0.0440(17) 0.101(3) 0.093(3) 0.069(2) 0.0407(18) 0.0494(19)
O3 0.0299(10) 0.0604(14) 0.0933(18) -0.0192(13) 0.0010(11) 0.0136(10)
C85 0.0275(11) 0.0365(13) 0.0484(15) -0.0032(11) -0.0024(10) 0.0138(10)
C86 0.0376(13) 0.0351(13) 0.0451(15) -0.0019(11) -0.0067(11) 0.0182(11)
C84 0.0346(13) 0.0433(15) 0.0641(19) -0.0079(13) -0.0058(13) 0.0211(12)
O1 0.0416(10) 0.0393(10) 0.0519(12) 0.0061(9) -0.0018(9) 0.0049(8)
O2 0.0512(12) 0.0681(15) 0.0506(12) 0.0022(11) -0.0134(10) 0.0305(11)
C76 0.0389(13) 0.0357(13) 0.0343(13) 0.0035(10) 0.0069(10) 0.0109(11)
C77 0.0459(15) 0.0353(14) 0.0399(14) 0.0049(11) 0.0039(12) 0.0086(12)
C78 0.0567(17) 0.0365(14) 0.0475(16) 0.0077(12) 0.0145(13) 0.0177(13)
C79 0.0423(14) 0.0440(15) 0.0467(16) 0.0126(12) 0.0068(12) 0.0159(12)
C82 0.069(2) 0.0437(17) 0.0479(17) 0.0039(14) -0.0122(15) 0.0081(15)
C83 0.0589(19) 0.0492(18) 0.058(2) 0.0013(15) -0.0139(16) 0.0148(15)
C81 0.086(3) 0.063(2) 0.067(2) -0.0011(18) -0.021(2) 0.043(2)
C80 0.096(3) 0.064(2) 0.074(3) -0.030(2) -0.041(2) 0.038(2)
C0AA 0.0416(15) 0.0411(15) 0.067(2) -0.0089(14) -0.0159(14) 0.0156(13)

loop_
_atom_type_symbol
_atom_type_description
_atom_type_scat_dispersion_real
_atom_type_scat_dispersion_imag
_atom_type_scat_source
C C 0.0033 0.0016 'International Tables Vol C Tables 4.2.6.8 and 6.1.1.4'
H H 0.0000 0.0000 'International Tables Vol C Tables 4.2.6.8 and 6.1.1.4'
Mn Mn 0.3368 0.7283 'International Tables Vol C Tables 4.2.6.8 and 6.1.1.4'
N N 0.0061 0.0033 'International Tables Vol C Tables 4.2.6.8 and 6.1.1.4'
O O 0.0106 0.0060 'International Tables Vol C Tables 4.2.6.8 and 6.1.1.4'

loop_
_geom_angle_atom_site_label_1
_geom_angle_atom_site_label_2
_geom_angle_atom_site_label_3
_geom_angle
N4 Mn2 N6 140.62(6)
N4 Mn2 C32 122.14(7)
N4 Mn2 C26 107.41(7)
N4 Mn2 C31 89.04(7)
N6 Mn2 C32 90.00(7)
N6 Mn2 C31 122.37(7)
N5 Mn2 N4 72.01(6)
N5 Mn2 N6 70.03(6)
N5 Mn2 C32 127.92(7)
N5 Mn2 C26 131.96(7)
N5 Mn2 C31 126.83(7)
C32 Mn2 C31 33.50(8)
C26 Mn2 N6 90.55(7)
C26 Mn2 C32 94.10(8)
C26 Mn2 C31 100.88(7)
C40 N4 Mn2 117.07(13)
C36 N4 Mn2 124.66(13)
C36 N4 C40 118.03(17)
C46 N6 Mn2 115.64(12)
C50 N6 Mn2 124.91(13)
C50 N6 C46 117.85(17)
C41 N5 Mn2 119.08(12)
C41 N5 C45 119.73(16)
C45 N5 Mn2 121.10(12)
N6 C46 C45 115.21(16)
N6 C46 C47 122.14(18)
C47 C46 C45 122.64(17)
N5 C41 C40 115.97(16)
N5 C41 C42 121.29(18)
C42 C41 C40 122.74(18)
N5 C45 C46 115.81(16)
N5 C45 C44 121.76(18)
C44 C45 C46 122.42(18)
C36 C37 C38 118.1(2)
N6 C50 C49 123.57(18)
N4 C40 C41 115.67(17)
N4 C40 C39 121.84(18)
C39 C40 C41 122.48(17)
C49 C48 C47 119.24(19)
C48 C47 C46 118.88(18)
C28 C27 C26 108.0(2)
C43 C44 C45 118.42(19)
C31 C32 Mn2 73.87(12)
C33 C32 Mn2 86.46(14)
C33 C32 C31 107.6(2)
C27 C26 Mn2 94.85(12)
C27 C26 C30 107.4(2)
C30 C26 Mn2 95.77(13)
C43 C42 C41 118.75(19)
C38 C39 C40 118.99(19)
N4 C36 C37 123.49(19)
C42 C43 C44 120.03(18)
C27 C28 C29 108.4(2)
C48 C49 C50 118.31(19)
C37 C38 C39 119.5(2)
C32 C31 Mn2 72.63(12)
C35 C31 Mn2 86.61(13)
C35 C31 C32 107.6(2)
C34 C35 C31 108.1(2)
C29 C30 C26 107.7(2)
C30 C29 C28 108.5(2)
C34 C33 C32 108.1(2)
C33 C34 C35 108.6(2)
N8 Mn3 N9 70.25(6)
N8 Mn3 C57 89.84(7)
N8 Mn3 C51 128.54(7)
N8 Mn3 C56 120.89(7)
N8 Mn3 C55 94.86(6)
N7 Mn3 N8 72.13(6)
N7 Mn3 N9 142.11(6)
N7 Mn3 C57 100.71(7)
N7 Mn3 C51 110.39(7)
N7 Mn3 C56 118.81(7)
N7 Mn3 C55 99.33(7)
N9 Mn3 C57 83.62(7)
N9 Mn3 C51 89.88(7)
N9 Mn3 C56 85.02(7)
N9 Mn3 C55 79.64(7)
C51 Mn3 C57 135.97(8)
C51 Mn3 C56 103.06(8)
C51 Mn3 C55 33.87(7)
C56 Mn3 C57 33.10(8)
C56 Mn3 C55 133.19(8)
C55 Mn3 C57 159.90(7)
C70 N8 Mn3 121.47(13)
C66 N8 Mn3 118.65(13)
C66 N8 C70 119.87(16)
N8 C70 C69 121.76(17)
N8 C70 C71 115.01(16)
C69 C70 C71 123.19(17)
N8 C66 C65 115.03(17)
N8 C66 C67 121.28(17)
C67 C66 C65 123.68(17)
C65 N7 Mn3 118.35(13)
C61 N7 Mn3 123.02(15)
C61 N7 C65 118.55(18)
N7 C65 C66 115.67(17)
N7 C65 C64 122.09(19)
C64 C65 C66 122.24(19)
C71 N9 Mn3 117.03(13)
C71 N9 C75 118.37(18)
C75 N9 Mn3 124.50(14)
C68 C69 C70 118.29(18)
C56 C57 Mn3 67.50(12)
C58 C57 Mn3 92.61(13)
C58 C57 C56 107.6(2)
C67 C68 C69 120.04(18)
N9 C71 C70 116.12(17)
N9 C71 C72 121.57(19)
C72 C71 C70 122.27(18)
C68 C67 C66 118.73(18)
C55 C51 Mn3 79.18(12)
C52 C51 Mn3 99.28(15)
C52 C51 C55 106.7(2)
C57 C56 Mn3 79.40(13)
C60 C56 Mn3 89.40(14)
C60 C56 C57 107.8(2)
C51 C55 Mn3 66.95(11)
C54 C55 Mn3 101.71(14)
C54 C55 C51 108.40(19)
C65 C64 C63 118.9(2)
C55 C54 C53 108.02(19)
C57 C58 C59 108.1(2)
N7 C61 C62 122.4(2)
C53 C52 C51 108.32(19)
C62 C63 C64 118.7(2)
C54 C53 C52 108.5(2)
C73 C72 C71 119.2(2)
N9 C75 C74 123.4(2)
C60 C59 C58 108.3(2)
C63 C62 C61 119.3(2)
C73 C74 C75 118.2(2)
C56 C60 C59 108.1(2)
C74 C73 C72 119.2(2)
N3 Mn1 C6 84.76(10)
N3 Mn1 C7 110.52(11)
N1 Mn1 N3 141.85(6)
N1 Mn1 C1 108.45(7)
N1 Mn1 C6 115.60(9)
N1 Mn1 C7 101.19(11)
N2 Mn1 N3 70.03(6)
N2 Mn1 N1 72.33(6)
N2 Mn1 C1 132.57(7)
N2 Mn1 C6 112.36(12)
N2 Mn1 C7 137.47(8)
C1 Mn1 N3 92.69(7)
C1 Mn1 C6 109.35(11)
C1 Mn1 C7 89.78(9)
C6 Mn1 C7 31.48(13)
C21 N3 Mn1 117.24(12)
C25 N3 Mn1 124.80(14)
C25 N3 C21 117.63(17)
C15 N1 Mn1 118.09(12)
C11 N1 Mn1 123.14(13)
C11 N1 C15 118.07(16)
N1 C15 C16 115.33(15)
N1 C15 C14 122.28(17)
C14 C15 C16 122.38(17)
C16 N2 Mn1 118.40(12)
C16 N2 C20 119.85(16)
C20 N2 Mn1 121.73(12)
N2 C16 C15 115.43(16)
N2 C16 C17 121.54(17)
C17 C16 C15 123.03(16)
C13 C14 C15 118.65(18)
C12 C13 C14 119.25(18)
C18 C17 C16 118.57(18)
C18 C19 C20 118.29(18)
C23 C22 C21 118.55(19)
N3 C21 C22 122.53(17)
N3 C21 C20 115.21(16)
C22 C21 C20 122.26(17)
N2 C20 C19 121.66(17)
N2 C20 C21 115.33(16)
C19 C20 C21 123.00(17)
C11 C12 C13 118.85(18)
N3 C25 C24 123.57(19)
N1 C11 C12 122.86(18)
C23 C24 C25 118.24(18)
C24 C23 C22 119.46(18)
C4 C3 C2 108.2(2)
C3 C2 C1 108.07(19)
C2 C1 Mn1 85.69(12)
C5 C1 Mn1 99.26(14)
C5 C1 C2 107.23(19)
C4 C5 C1 107.7(2)
C17 C18 C19 120.08(19)
C3 C4 C5 108.81(19)
C10 C9 C8 109.4(3)
C9 C10 C6 106.8(3)
C7 C8 C9 107.2(3)
C10 C6 Mn1 86.73(16)
C7 C6 Mn1 84.6(2)
C7 C6 C10 107.6(3)
C8 C7 Mn1 94.38(18)
C8 C7 C6 109.0(3)
C6 C7 Mn1 63.96(17)
C0AA O3 C84 106.5(2)
C84 C85 C86 104.0(2)
C0AA C86 C85 103.8(2)
O3 C84 C85 105.6(2)
C79 O1 C76 108.2(2)
C83 O2 C80 109.2(2)
O1 C76 C77 107.5(2)
C76 C77 C78 102.6(2)
C79 C78 C77 101.4(2)
O1 C79 C78 105.8(2)
C83 C82 C81 103.5(3)
O2 C83 C82 106.6(3)
C82 C81 C80 100.2(3)
O2 C80 C81 105.7(3)
O3 C0AA C86 107.2(2)

loop_
_geom_bond_atom_site_label_1
_geom_bond_atom_site_label_2
_geom_bond_distance
Mn2 N4 2.2818(17)
Mn2 N6 2.3712(17)
Mn2 N5 2.2281(15)
Mn2 C32 2.452(2)
Mn2 C26 2.344(2)
Mn2 C31 2.468(2)
N4 C40 1.348(2)
N4 C36 1.340(3)
N6 C46 1.352(2)
N6 C50 1.338(2)
N5 C41 1.340(2)
N5 C45 1.347(2)
C46 C45 1.476(3)
C46 C47 1.394(3)
C41 C40 1.481(3)
C41 C42 1.398(3)
C45 C44 1.391(3)
C37 C36 1.380(3)
C37 C38 1.381(3)
C50 C49 1.385(3)
C40 C39 1.391(3)
C48 C47 1.386(3)
C48 C49 1.384(3)
C27 C26 1.411(3)
C27 C28 1.394(3)
C44 C43 1.382(3)
C32 C31 1.418(3)
C32 C33 1.406(3)
C26 C30 1.419(3)
C42 C43 1.379(3)
C39 C38 1.381(3)
C28 C29 1.398(3)
C31 C35 1.407(3)
C35 C34 1.398(4)
C30 C29 1.394(4)
C33 C34 1.397(4)
Mn3 N8 2.2428(16)
Mn3 N7 2.2392(18)
Mn3 N9 2.3571(18)
Mn3 C57 2.560(2)
Mn3 C51 2.361(2)
Mn3 C56 2.407(2)
Mn3 C55 2.520(2)
N8 C70 1.344(2)
N8 C66 1.344(2)
C70 C69 1.391(3)
C70 C71 1.489(3)
C66 C65 1.487(3)
C66 C67 1.392(3)
N7 C65 1.344(3)
N7 C61 1.342(3)
C65 C64 1.387(3)
N9 C71 1.340(3)
N9 C75 1.344(3)
C69 C68 1.385(3)
C57 C56 1.422(3)
C57 C58 1.403(3)
C68 C67 1.383(3)
C71 C72 1.396(3)
C51 C55 1.430(3)
C51 C52 1.410(3)
C56 C60 1.401(3)
C55 C54 1.395(3)
C64 C63 1.393(3)
C54 C53 1.403(3)
C58 C59 1.404(3)
C61 C62 1.382(3)
C52 C53 1.403(3)
C63 C62 1.377(3)
C72 C73 1.385(3)
C75 C74 1.380(3)
C59 C60 1.403(3)
C74 C73 1.380(3)
Mn1 N3 2.3547(17)
Mn1 N1 2.2382(16)
Mn1 N2 2.2361(16)
Mn1 C1 2.337(2)
Mn1 C6 2.381(3)
Mn1 C7 2.638(3)
N3 C21 1.351(3)
N3 C25 1.341(2)
N1 C15 1.349(2)
N1 C11 1.344(2)
C15 C16 1.484(3)
C15 C14 1.390(2)
N2 C16 1.345(2)
N2 C20 1.345(2)
C16 C17 1.393(3)
C14 C13 1.386(3)
C13 C12 1.381(3)
C17 C18 1.384(3)
C19 C20 1.393(3)
C19 C18 1.390(3)
C22 C21 1.392(3)
C22 C23 1.390(3)
C21 C20 1.484(3)
C12 C11 1.380(3)
C25 C24 1.388(3)
C24 C23 1.381(3)
C3 C2 1.401(3)
C3 C4 1.395(3)
C2 C1 1.419(3)
C1 C5 1.418(3)
C5 C4 1.401(3)
C9 C10 1.368(4)
C9 C8 1.403(4)
C10 C6 1.421(5)
C8 C7 1.372(5)
C6 C7 1.384(6)
O3 C84 1.424(3)
O3 C0AA 1.405(4)
C85 C86 1.531(4)
C85 C84 1.514(3)
C86 C0AA 1.523(4)
O1 C76 1.434(3)
O1 C79 1.428(3)
O2 C83 1.418(4)
O2 C80 1.436(4)
C76 C77 1.513(4)
C77 C78 1.520(4)
C78 C79 1.501(4)
C82 C83 1.463(5)
C82 C81 1.509(5)
C81 C80 1.528(5)
